data_4024307
loop_
_publ_author_name
'Matt Nodwell'
'Alban Pereira'
'Jenna L. Riffell'
'Carla Zimmerman'
'Brian O. Patrick'
'Michel Roberge'
'Raymond J. Andersen'

_publ_section_title
;
Synthetic Approaches to the Microtubule-Stabilizing Sponge Alkaloid
Ceratamine A and Desbromo Analogues
;
_journal_name_full 'Journal of Organic Chemistry'
_journal_page_first 995
_journal_page_last 1006
_journal_paper_doi 10.1021/jo802322s
_journal_volume 74
_journal_year 2009
_chemical_formula_sum 'C24 H22 Cl N3 O3'
_chemical_formula_weight 435.90
_chemical_name_systematic
;
 ?
;
_space_group_IT_number 2
_symmetry_cell_setting triclinic
_symmetry_space_group_name_Hall '-P 1'
_symmetry_space_group_name_H-M 'P -1'
_atom_sites_solution_hydrogens geom
_atom_sites_solution_primary direct
_atom_sites_solution_secondary difmap
_audit_creation_method SHELXL-97
_cell_angle_alpha 94.678(7)
_cell_angle_beta 103.672(8)
_cell_angle_gamma 92.025(8)
_cell_formula_units_Z 2
_cell_length_a 8.8404(14)
_cell_length_b 9.4642(16)
_cell_length_c 13.031(2)
_cell_measurement_reflns_used 9887
_cell_measurement_temperature 173(2)
_cell_measurement_theta_max 28.03
_cell_measurement_theta_min 2.58
_cell_volume 1054.1(3)
_computing_structure_refinement 'SHELXL-97 (Sheldrick, 1997)'
_diffrn_ambient_temperature 173(2)
_diffrn_measured_fraction_theta_full 0.971
_diffrn_measured_fraction_theta_max 0.971
_diffrn_measurement_device_type 'Bruker X8 APEX II'
_diffrn_measurement_method 'area detector'
_diffrn_radiation_monochromator graphite
_diffrn_radiation_source 'fine-focus sealed tube'
_diffrn_radiation_type MoK\a
_diffrn_radiation_wavelength 0.71073
_diffrn_reflns_av_R_equivalents 0.0270
_diffrn_reflns_av_sigmaI/netI 0.0196
_diffrn_reflns_limit_h_max 11
_diffrn_reflns_limit_h_min -11
_diffrn_reflns_limit_k_max 12
_diffrn_reflns_limit_k_min -12
_diffrn_reflns_limit_l_max 17
_diffrn_reflns_limit_l_min -16
_diffrn_reflns_number 26522
_diffrn_reflns_theta_full 28.08
_diffrn_reflns_theta_max 28.08
_diffrn_reflns_theta_min 1.62
_exptl_absorpt_coefficient_mu 0.213
_exptl_absorpt_correction_T_max 0.962
_exptl_absorpt_correction_T_min 0.875
_exptl_absorpt_correction_type multi-scan
_exptl_crystal_colour colourless
_exptl_crystal_density_diffrn 1.373
_exptl_crystal_density_method 'not measured'
_exptl_crystal_description rod
_exptl_crystal_F_000 456
_exptl_crystal_size_max 0.50
_exptl_crystal_size_mid 0.20
_exptl_crystal_size_min 0.18
_refine_diff_density_max 0.252
_refine_diff_density_min -0.276
_refine_diff_density_rms 0.036
_refine_ls_extinction_coef 0.036(2)
_refine_ls_extinction_expression Fc^*^=kFc[1+0.001xFc^2^\l^3^/sin(2\q)]^-1/4^
_refine_ls_extinction_method SHELXL
_refine_ls_goodness_of_fit_ref 1.039
_refine_ls_hydrogen_treatment constr
_refine_ls_matrix_type full
_refine_ls_number_parameters 338
_refine_ls_number_reflns 4994
_refine_ls_number_restraints 0
_refine_ls_restrained_S_all 1.039
_refine_ls_R_factor_all 0.0433
_refine_ls_R_factor_gt 0.0347
_refine_ls_shift/su_max 0.001
_refine_ls_shift/su_mean 0.000
_refine_ls_structure_factor_coef Fsqd
_refine_ls_weighting_details 'calc w=1/[\s^2^(Fo^2^)+(0.0398P)^2^+0.3104P] where P=(Fo^2^+2Fc^2^)/3'
_refine_ls_weighting_scheme calc
_refine_ls_wR_factor_gt 0.0865
_refine_ls_wR_factor_ref 0.0918
_reflns_number_gt 4184
_reflns_number_total 4994
_reflns_threshold_expression >2sigma(I)
_cod_data_source_file jo802322s_si_001.cif
_cod_data_source_block ra032
_cod_original_sg_symbol_H-M P-1
_cod_database_code 4024307

loop_
_symmetry_equiv_pos_as_xyz
'x, y, z'
'-x, -y, -z'

loop_
_atom_site_label
_atom_site_type_symbol
_atom_site_fract_x
_atom_site_fract_y
_atom_site_fract_z
_atom_site_U_iso_or_equiv
_atom_site_adp_type
_atom_site_occupancy
_atom_site_symmetry_multiplicity
_atom_site_calc_flag
_atom_site_refinement_flags
_atom_site_disorder_assembly
_atom_site_disorder_group
C2 C 0.72087(15) 0.53113(12) 0.11678(9) 0.0296(3) Uani 1 1 d . . .
C4 C 0.66777(13) 0.31306(12) 0.14571(9) 0.0247(2) Uani 1 1 d . . .
C5 C 0.67228(13) 0.16024(12) 0.15275(9) 0.0270(2) Uani 1 1 d . . .
C6 C 0.65154(15) 0.11124(13) 0.25515(10) 0.0327(3) Uani 1 1 d . . .
C8 C 0.41191(15) 0.24723(14) 0.25198(11) 0.0358(3) Uani 1 1 d . . .
H8 H 0.3138 0.2251 0.2665 0.043 Uiso 1 1 calc R . .
C9 C 0.41531(14) 0.35340(14) 0.19149(10) 0.0337(3) Uani 1 1 d . . .
H9 H 0.3227 0.4020 0.1693 0.040 Uiso 1 1 calc R . .
C10 C 0.55133(14) 0.39864(12) 0.15778(9) 0.0278(2) Uani 1 1 d . . .
C11 C 0.70047(14) 0.06413(12) 0.07891(10) 0.0300(3) Uani 1 1 d . . .
H11 H 0.7091 -0.0309 0.0971 0.036 Uiso 1 1 calc R . .
C12 C 0.71939(14) 0.09033(12) -0.02673(10) 0.0283(2) Uani 1 1 d . . .
C13 C 0.64424(15) 0.19794(13) -0.08350(10) 0.0332(3) Uani 1 1 d . . .
H13 H 0.5734 0.2529 -0.0550 0.040 Uiso 1 1 calc R . .
C14 C 0.67125(16) 0.22514(13) -0.17948(10) 0.0363(3) Uani 1 1 d . . .
H14 H 0.6189 0.2984 -0.2168 0.044 Uiso 1 1 calc R . .
C15 C 0.77459(15) 0.14646(14) -0.22270(10) 0.0341(3) Uani 1 1 d . . .
C16 C 0.84699(15) 0.03651(14) -0.17008(11) 0.0353(3) Uani 1 1 d . . .
H16 H 0.9168 -0.0189 -0.1994 0.042 Uiso 1 1 calc R . .
C17 C 0.81611(14) 0.00841(12) -0.07395(10) 0.0317(3) Uani 1 1 d . . .
H17 H 0.8626 -0.0694 -0.0393 0.038 Uiso 1 1 calc R . .
C18 C 0.9017(2) 0.1125(3) -0.36282(15) 0.0721(6) Uani 1 1 d . . .
H18A H 1.0041 0.1211 -0.3126 0.108 Uiso 1 1 calc R . .
H18B H 0.9093 0.1539 -0.4281 0.108 Uiso 1 1 calc R . .
H18C H 0.8669 0.0120 -0.3794 0.108 Uiso 1 1 calc R . .
C19 C 0.93944(14) 0.36449(13) 0.12059(9) 0.0284(2) Uani 1 1 d . A .
H19A H 0.9372 0.2801 0.0700 0.034 Uiso 1 1 calc R . .
H19B H 0.9936 0.4444 0.0968 0.034 Uiso 1 1 calc R . .
C20 C 1.04207(17) 0.45550(14) 0.29926(11) 0.0393(3) Uani 0.54(3) 1 d P A 1
H20A H 0.9396 0.4887 0.3059 0.047 Uiso 0.54(3) 1 calc PR A 1
H20B H 1.1024 0.5349 0.2798 0.047 Uiso 0.54(3) 1 calc PR A 1
C21 C 1.1329(14) 0.4007(14) 0.4058(9) 0.0231(16) Uani 0.54(3) 1 d P A 1
C22 C 1.2361(19) 0.5029(14) 0.4633(9) 0.046(2) Uani 0.54(3) 1 d P A 1
H22 H 1.2516 0.5944 0.4411 0.055 Uiso 0.54(3) 1 calc PR A 1
C23 C 1.3235(18) 0.4540(17) 0.5667(12) 0.068(3) Uani 0.54(3) 1 d P A 1
H23 H 1.3995 0.5179 0.6131 0.081 Uiso 0.54(3) 1 calc PR A 1
C24 C 1.3006(17) 0.3320(16) 0.5949(11) 0.061(4) Uani 0.54(3) 1 d P A 1
H24 H 1.3587 0.3079 0.6616 0.074 Uiso 0.54(3) 1 calc PR A 1
C25 C 1.1899(13) 0.2295(14) 0.5291(11) 0.0379(16) Uani 0.54(3) 1 d P A 1
H25 H 1.1765 0.1365 0.5493 0.045 Uiso 0.54(3) 1 calc PR A 1
C26 C 1.0999(11) 0.2722(12) 0.4313(7) 0.0301(14) Uani 0.54(3) 1 d P A 1
H26 H 1.0196 0.2110 0.3864 0.036 Uiso 0.54(3) 1 calc PR A 1
C27 C 0.5198(2) 0.10584(19) 0.39672(12) 0.0505(4) Uani 1 1 d . . .
H27A H 0.4934 0.0035 0.3833 0.076 Uiso 1 1 calc R . .
H27B H 0.4375 0.1529 0.4230 0.076 Uiso 1 1 calc R . .
H27C H 0.6191 0.1230 0.4499 0.076 Uiso 1 1 calc R . .
N1 N 0.58461(13) 0.53633(11) 0.13694(8) 0.0322(2) Uani 1 1 d . . .
N3 N 0.78060(11) 0.40006(10) 0.11944(8) 0.0258(2) Uani 1 1 d . . .
N7 N 0.53390(13) 0.16317(12) 0.29743(9) 0.0353(2) Uani 1 1 d . . .
O1 O 0.73812(12) 0.02665(11) 0.30119(9) 0.0500(3) Uani 1 1 d . . .
O2 O 0.79392(13) 0.18496(12) -0.31746(8) 0.0475(3) Uani 1 1 d . . .
O3 O 1.02253(9) 0.33626(8) 0.22132(7) 0.02908(19) Uani 1 1 d . . .
Cl1 Cl 0.82383(5) 0.67491(3) 0.09095(3) 0.04604(12) Uani 1 1 d . . .
C20B C 1.04207(17) 0.45550(14) 0.29926(11) 0.0393(3) Uani 0.46(3) 1 d P A 2
H20C H 1.0874 0.5379 0.2725 0.047 Uiso 0.46(3) 1 calc PR A 2
H20D H 0.9384 0.4803 0.3095 0.047 Uiso 0.46(3) 1 calc PR A 2
C24B C 1.3131(15) 0.3430(17) 0.5949(9) 0.065(5) Uani 0.46(3) 1 d P A 2
H24B H 1.3725 0.3147 0.6599 0.078 Uiso 0.46(3) 1 calc PR A 2
C23B C 1.351(2) 0.4782(17) 0.5552(14) 0.057(3) Uani 0.46(3) 1 d P A 2
H23B H 1.4322 0.5428 0.5952 0.069 Uiso 0.46(3) 1 calc PR A 2
C25B C 1.197(2) 0.266(2) 0.5382(16) 0.060(4) Uani 0.46(3) 1 d P A 2
H25B H 1.1696 0.1790 0.5631 0.072 Uiso 0.46(3) 1 calc PR A 2
C22B C 1.271(2) 0.5044(17) 0.4667(12) 0.054(3) Uani 0.46(3) 1 d P A 2
H22B H 1.3055 0.5880 0.4411 0.065 Uiso 0.46(3) 1 calc PR A 2
C26B C 1.1132(18) 0.301(2) 0.4456(12) 0.059(4) Uani 0.46(3) 1 d P A 2
H26B H 1.0300 0.2371 0.4078 0.071 Uiso 0.46(3) 1 calc PR A 2
C21B C 1.139(2) 0.4304(18) 0.3983(13) 0.031(2) Uani 0.46(3) 1 d P A 2

loop_
_atom_site_aniso_label
_atom_site_aniso_U_11
_atom_site_aniso_U_22
_atom_site_aniso_U_33
_atom_site_aniso_U_23
_atom_site_aniso_U_13
_atom_site_aniso_U_12
C2 0.0378(7) 0.0226(5) 0.0264(6) 0.0057(4) 0.0017(5) 0.0065(5)
C4 0.0235(5) 0.0245(5) 0.0245(5) 0.0032(4) 0.0019(4) 0.0040(4)
C5 0.0213(5) 0.0249(5) 0.0338(6) 0.0068(5) 0.0030(5) 0.0040(4)
C6 0.0298(6) 0.0303(6) 0.0375(7) 0.0089(5) 0.0051(5) 0.0001(5)
C8 0.0246(6) 0.0422(7) 0.0394(7) -0.0023(6) 0.0075(5) 0.0003(5)
C9 0.0232(6) 0.0385(7) 0.0365(7) -0.0031(5) 0.0024(5) 0.0082(5)
C10 0.0269(6) 0.0278(6) 0.0256(6) 0.0016(4) -0.0003(5) 0.0078(5)
C11 0.0273(6) 0.0217(5) 0.0397(7) 0.0060(5) 0.0043(5) 0.0043(4)
C12 0.0260(6) 0.0214(5) 0.0340(6) 0.0003(4) 0.0010(5) 0.0025(4)
C13 0.0324(6) 0.0289(6) 0.0336(6) -0.0008(5) -0.0012(5) 0.0104(5)
C14 0.0382(7) 0.0295(6) 0.0356(7) 0.0039(5) -0.0033(6) 0.0090(5)
C15 0.0315(6) 0.0336(6) 0.0344(6) 0.0052(5) 0.0018(5) -0.0010(5)
C16 0.0310(6) 0.0325(6) 0.0422(7) 0.0026(5) 0.0083(6) 0.0066(5)
C17 0.0304(6) 0.0233(6) 0.0403(7) 0.0052(5) 0.0045(5) 0.0070(5)
C18 0.0575(11) 0.1159(17) 0.0572(11) 0.0334(11) 0.0297(9) 0.0288(11)
C19 0.0269(6) 0.0295(6) 0.0296(6) 0.0058(5) 0.0070(5) 0.0035(5)
C20 0.0467(8) 0.0287(6) 0.0362(7) 0.0012(5) -0.0020(6) 0.0045(6)
C21 0.0279(19) 0.016(5) 0.0229(19) 0.009(2) -0.0006(16) 0.000(2)
C22 0.040(6) 0.047(3) 0.037(3) 0.004(2) -0.014(3) -0.004(3)
C23 0.069(5) 0.081(6) 0.036(3) 0.000(3) -0.014(3) -0.023(4)
C24 0.056(5) 0.087(8) 0.042(6) 0.011(5) 0.012(4) 0.010(5)
C25 0.036(2) 0.045(4) 0.037(2) 0.016(3) 0.0108(17) 0.012(2)
C26 0.026(2) 0.031(3) 0.029(2) 0.011(2) -0.0030(18) -0.002(2)
C27 0.0505(9) 0.0651(10) 0.0402(8) 0.0156(7) 0.0164(7) -0.0015(8)
N1 0.0371(6) 0.0275(5) 0.0294(5) 0.0032(4) 0.0015(4) 0.0115(4)
N3 0.0271(5) 0.0220(5) 0.0276(5) 0.0055(4) 0.0036(4) 0.0046(4)
N7 0.0319(6) 0.0416(6) 0.0333(6) 0.0077(5) 0.0083(5) 0.0004(5)
O1 0.0489(6) 0.0520(6) 0.0559(6) 0.0308(5) 0.0149(5) 0.0180(5)
O2 0.0496(6) 0.0541(6) 0.0422(6) 0.0161(5) 0.0129(5) 0.0083(5)
O3 0.0269(4) 0.0268(4) 0.0314(4) 0.0043(3) 0.0017(3) 0.0053(3)
Cl1 0.0624(2) 0.02502(16) 0.0535(2) 0.01416(14) 0.01587(18) 0.00268(14)
C20B 0.0467(8) 0.0287(6) 0.0362(7) 0.0012(5) -0.0020(6) 0.0045(6)
C24B 0.063(7) 0.106(11) 0.018(5) 0.001(5) -0.010(4) 0.049(7)
C23B 0.055(5) 0.053(4) 0.048(5) -0.007(4) -0.014(4) 0.000(4)
C25B 0.066(5) 0.060(8) 0.058(7) 0.034(6) 0.012(4) 0.014(5)
C22B 0.032(6) 0.053(4) 0.063(5) -0.018(3) -0.010(3) -0.004(3)
C26B 0.039(3) 0.065(7) 0.061(5) 0.001(4) -0.007(3) -0.014(4)
C21B 0.042(3) 0.018(5) 0.039(3) 0.014(3) 0.017(2) 0.007(3)

loop_
_atom_type_symbol
_atom_type_description
_atom_type_scat_dispersion_real
_atom_type_scat_dispersion_imag
_atom_type_scat_source
C C 0.0033 0.0016 'International Tables Vol C Tables 4.2.6.8 and 6.1.1.4'
H H 0.0000 0.0000 'International Tables Vol C Tables 4.2.6.8 and 6.1.1.4'
N N 0.0061 0.0033 'International Tables Vol C Tables 4.2.6.8 and 6.1.1.4'
O O 0.0106 0.0060 'International Tables Vol C Tables 4.2.6.8 and 6.1.1.4'
Cl Cl 0.1484 0.1585 'International Tables Vol C Tables 4.2.6.8 and 6.1.1.4'

loop_
_geom_angle_atom_site_label_1
_geom_angle_atom_site_label_2
_geom_angle_atom_site_label_3
_geom_angle
_geom_angle_site_symmetry_1
_geom_angle_site_symmetry_3
_geom_angle_publ_flag
N1 C2 N3 114.71(11) . . ?
N1 C2 Cl1 124.13(9) . . ?
N3 C2 Cl1 121.15(10) . . ?
C10 C4 N3 105.93(10) . . ?
C10 C4 C5 127.85(11) . . ?
N3 C4 C5 126.15(10) . . ?
C11 C5 C4 125.92(11) . . ?
C11 C5 C6 118.78(11) . . ?
C4 C5 C6 115.21(10) . . ?
O1 C6 N7 120.10(12) . . ?
O1 C6 C5 120.71(12) . . ?
N7 C6 C5 119.19(10) . . ?
C9 C8 N7 128.82(12) . . ?
C9 C8 H8 115.6 . . ?
N7 C8 H8 115.6 . . ?
C8 C9 C10 123.66(11) . . ?
C8 C9 H9 118.2 . . ?
C10 C9 H9 118.2 . . ?
C4 C10 N1 110.86(11) . . ?
C4 C10 C9 124.43(11) . . ?
N1 C10 C9 124.67(11) . . ?
C5 C11 C12 126.88(11) . . ?
C5 C11 H11 116.6 . . ?
C12 C11 H11 116.6 . . ?
C17 C12 C13 117.35(11) . . ?
C17 C12 C11 120.18(10) . . ?
C13 C12 C11 122.47(11) . . ?
C14 C13 C12 121.08(12) . . ?
C14 C13 H13 119.5 . . ?
C12 C13 H13 119.5 . . ?
C13 C14 C15 120.52(11) . . ?
C13 C14 H14 119.7 . . ?
C15 C14 H14 119.7 . . ?
O2 C15 C16 125.09(12) . . ?
O2 C15 C14 115.15(11) . . ?
C16 C15 C14 119.76(12) . . ?
C15 C16 C17 119.04(12) . . ?
C15 C16 H16 120.5 . . ?
C17 C16 H16 120.5 . . ?
C16 C17 C12 122.11(11) . . ?
C16 C17 H17 118.9 . . ?
C12 C17 H17 118.9 . . ?
O2 C18 H18A 109.5 . . ?
O2 C18 H18B 109.5 . . ?
H18A C18 H18B 109.5 . . ?
O2 C18 H18C 109.5 . . ?
H18A C18 H18C 109.5 . . ?
H18B C18 H18C 109.5 . . ?
O3 C19 N3 112.05(9) . . ?
O3 C19 H19A 109.2 . . ?
N3 C19 H19A 109.2 . . ?
O3 C19 H19B 109.2 . . ?
N3 C19 H19B 109.2 . . ?
H19A C19 H19B 107.9 . . ?
O3 C20 C21 105.5(5) . . ?
O3 C20 H20A 110.6 . . ?
C21 C20 H20A 110.6 . . ?
O3 C20 H20B 110.6 . . ?
C21 C20 H20B 110.6 . . ?
H20A C20 H20B 108.8 . . ?
C26 C21 C22 128.5(12) . . ?
C26 C21 C20 121.0(9) . . ?
C22 C21 C20 110.4(10) . . ?
C21 C22 C23 111.6(11) . . ?
C21 C22 H22 124.2 . . ?
C23 C22 H22 124.2 . . ?
C24 C23 C22 123.2(13) . . ?
C24 C23 H23 118.4 . . ?
C22 C23 H23 118.4 . . ?
C23 C24 C25 121.8(13) . . ?
C23 C24 H24 119.1 . . ?
C25 C24 H24 119.1 . . ?
C24 C25 C26 117.3(11) . . ?
C24 C25 H25 121.4 . . ?
C26 C25 H25 121.4 . . ?
C21 C26 C25 117.5(10) . . ?
C21 C26 H26 121.3 . . ?
C25 C26 H26 121.3 . . ?
N7 C27 H27A 109.5 . . ?
N7 C27 H27B 109.5 . . ?
H27A C27 H27B 109.5 . . ?
N7 C27 H27C 109.5 . . ?
H27A C27 H27C 109.5 . . ?
H27B C27 H27C 109.5 . . ?
C2 N1 C10 103.82(10) . . ?
C2 N3 C4 104.64(10) . . ?
C2 N3 C19 127.85(10) . . ?
C4 N3 C19 126.00(9) . . ?
C6 N7 C8 128.97(11) . . ?
C6 N7 C27 115.28(11) . . ?
C8 N7 C27 115.06(11) . . ?
C15 O2 C18 117.56(12) . . ?
C19 O3 C20 113.65(9) . . ?
C25B C24B C23B 117.3(12) . . ?
C25B C24B H24B 121.4 . . ?
C23B C24B H24B 121.4 . . ?
C22B C23B C24B 117.2(15) . . ?
C22B C23B H23B 121.4 . . ?
C24B C23B H23B 121.4 . . ?
C24B C25B C26B 122.7(15) . . ?
C24B C25B H25B 118.7 . . ?
C26B C25B H25B 118.7 . . ?
C23B C22B C21B 130.8(18) . . ?
C23B C22B H22B 114.6 . . ?
C21B C22B H22B 114.6 . . ?
C25B C26B C21B 125.2(14) . . ?
C25B C26B H26B 117.4 . . ?
C21B C26B H26B 117.4 . . ?
C22B C21B C26B 106.6(15) . . ?

loop_
_geom_bond_atom_site_label_1
_geom_bond_atom_site_label_2
_geom_bond_distance
_geom_bond_site_symmetry_2
_geom_bond_publ_flag
C2 N1 1.2940(17) . ?
C2 N3 1.3651(15) . ?
C2 Cl1 1.7104(13) . ?
C4 C10 1.3620(16) . ?
C4 N3 1.3926(15) . ?
C4 C5 1.4581(16) . ?
C5 C11 1.3423(17) . ?
C5 C6 1.4965(17) . ?
C6 O1 1.2211(15) . ?
C6 N7 1.3746(17) . ?
C8 C9 1.3305(19) . ?
C8 N7 1.4079(17) . ?
C8 H8 0.9500 . ?
C9 C10 1.4375(18) . ?
C9 H9 0.9500 . ?
C10 N1 1.3881(16) . ?
C11 C12 1.4649(18) . ?
C11 H11 0.9500 . ?
C12 C17 1.3888(17) . ?
C12 C13 1.4015(17) . ?
C13 C14 1.3699(19) . ?
C13 H13 0.9500 . ?
C14 C15 1.3889(19) . ?
C14 H14 0.9500 . ?
C15 O2 1.3621(16) . ?
C15 C16 1.3852(18) . ?
C16 C17 1.3875(19) . ?
C16 H16 0.9500 . ?
C17 H17 0.9500 . ?
C18 O2 1.405(2) . ?
C18 H18A 0.9800 . ?
C18 H18B 0.9800 . ?
C18 H18C 0.9800 . ?
C19 O3 1.3961(14) . ?
C19 N3 1.4524(15) . ?
C19 H19A 0.9900 . ?
C19 H19B 0.9900 . ?
C20 O3 1.4323(15) . ?
C20 C21 1.569(12) . ?
C20 H20A 0.9900 . ?
C20 H20B 0.9900 . ?
C21 C26 1.327(12) . ?
C21 C22 1.351(19) . ?
C22 C23 1.50(2) . ?
C22 H22 0.9500 . ?
C23 C24 1.26(2) . ?
C23 H23 0.9500 . ?
C24 C25 1.427(19) . ?
C24 H24 0.9500 . ?
C25 C26 1.431(15) . ?
C25 H25 0.9500 . ?
C26 H26 0.9500 . ?
C27 N7 1.4731(17) . ?
C27 H27A 0.9800 . ?
C27 H27B 0.9800 . ?
C27 H27C 0.9800 . ?
C24B C25B 1.28(2) . ?
C24B C23B 1.47(3) . ?
C24B H24B 0.9500 . ?
C23B C22B 1.25(2) . ?
C23B H23B 0.9500 . ?
C25B C26B 1.34(2) . ?
C25B H25B 0.9500 . ?
C22B C21B 1.42(2) . ?
C22B H22B 0.9500 . ?
C26B C21B 1.446(14) . ?
C26B H26B 0.9500 . ?

loop_
_geom_torsion_atom_site_label_1
_geom_torsion_atom_site_label_2
_geom_torsion_atom_site_label_3
_geom_torsion_atom_site_label_4
_geom_torsion
_geom_torsion_site_symmetry_1
_geom_torsion_site_symmetry_2
_geom_torsion_site_symmetry_3
_geom_torsion_site_symmetry_4
_geom_torsion_publ_flag
C10 C4 C5 C11 126.46(14) . . . . ?
N3 C4 C5 C11 -49.93(18) . . . . ?
C10 C4 C5 C6 -57.00(16) . . . . ?
N3 C4 C5 C6 126.61(12) . . . . ?
C11 C5 C6 O1 43.45(18) . . . . ?
C4 C5 C6 O1 -133.35(13) . . . . ?
C11 C5 C6 N7 -136.87(12) . . . . ?
C4 C5 C6 N7 46.32(15) . . . . ?
N7 C8 C9 C10 2.4(2) . . . . ?
N3 C4 C10 N1 1.75(13) . . . . ?
C5 C4 C10 N1 -175.21(11) . . . . ?
N3 C4 C10 C9 -176.04(11) . . . . ?
C5 C4 C10 C9 6.99(19) . . . . ?
C8 C9 C10 C4 26.9(2) . . . . ?
C8 C9 C10 N1 -150.56(13) . . . . ?
C4 C5 C11 C12 -5.5(2) . . . . ?
C6 C5 C11 C12 178.06(11) . . . . ?
C5 C11 C12 C17 149.13(13) . . . . ?
C5 C11 C12 C13 -30.05(19) . . . . ?
C17 C12 C13 C14 -3.00(18) . . . . ?
C11 C12 C13 C14 176.21(12) . . . . ?
C12 C13 C14 C15 -0.2(2) . . . . ?
C13 C14 C15 O2 -178.86(12) . . . . ?
C13 C14 C15 C16 2.2(2) . . . . ?
O2 C15 C16 C17 -179.74(12) . . . . ?
C14 C15 C16 C17 -0.87(19) . . . . ?
C15 C16 C17 C12 -2.5(2) . . . . ?
C13 C12 C17 C16 4.34(18) . . . . ?
C11 C12 C17 C16 -174.88(11) . . . . ?
O3 C20 C21 C26 -40.1(12) . . . . ?
O3 C20 C21 C22 142.6(10) . . . . ?
C26 C21 C22 C23 2(2) . . . . ?
C20 C21 C22 C23 179.2(10) . . . . ?
C21 C22 C23 C24 0(2) . . . . ?
C22 C23 C24 C25 1(2) . . . . ?
C23 C24 C25 C26 -2.8(19) . . . . ?
C22 C21 C26 C25 -4(2) . . . . ?
C20 C21 C26 C25 179.0(8) . . . . ?
C24 C25 C26 C21 4.3(15) . . . . ?
N3 C2 N1 C10 1.72(13) . . . . ?
Cl1 C2 N1 C10 -177.07(9) . . . . ?
C4 C10 N1 C2 -2.13(13) . . . . ?
C9 C10 N1 C2 175.67(11) . . . . ?
N1 C2 N3 C4 -0.70(14) . . . . ?
Cl1 C2 N3 C4 178.13(8) . . . . ?
N1 C2 N3 C19 -167.21(11) . . . . ?
Cl1 C2 N3 C19 11.62(17) . . . . ?
C10 C4 N3 C2 -0.68(12) . . . . ?
C5 C4 N3 C2 176.36(11) . . . . ?
C10 C4 N3 C19 166.16(10) . . . . ?
C5 C4 N3 C19 -16.80(18) . . . . ?
O3 C19 N3 C2 103.55(13) . . . . ?
O3 C19 N3 C4 -60.26(15) . . . . ?
O1 C6 N7 C8 -171.88(13) . . . . ?
C5 C6 N7 C8 8.4(2) . . . . ?
O1 C6 N7 C27 -1.97(19) . . . . ?
C5 C6 N7 C27 178.35(12) . . . . ?
C9 C8 N7 C6 -38.5(2) . . . . ?
C9 C8 N7 C27 151.59(15) . . . . ?
C16 C15 O2 C18 -3.5(2) . . . . ?
C14 C15 O2 C18 177.61(15) . . . . ?
N3 C19 O3 C20 -63.05(13) . . . . ?
C21 C20 O3 C19 178.5(5) . . . . ?
C25B C24B C23B C22B -3(2) . . . . ?
C23B C24B C25B C26B 1(2) . . . . ?
C24B C23B C22B C21B 6(3) . . . . ?
C24B C25B C26B C21B -1(3) . . . . ?
C23B C22B C21B C26B -5(3) . . . . ?
C25B C26B C21B C22B 2(2) . . . . ?
